data_9000998
loop_
_publ_author_name
'Armbruster, T.'

_publ_section_title
;
 Role of Na in the structure of low-cordierite: A single-crystal X-ray study
 Sample: from Haddam, Connecticut, USA
;
_journal_name_full 'American Mineralogist'
_journal_page_first 746
_journal_page_last 757
_journal_volume 71
_journal_year 1986
_chemical_formula_sum 'Al3.84 Be0.16 Fe0.58 H0.75 Li0.1 Mg1.32 Na0.27 O18.75 Si5'
_chemical_name_mineral Cordierite
_space_group_IT_number 66
_symmetry_space_group_name_Hall '-C 2 2c'
_symmetry_space_group_name_H-M 'C c c m'
_cell_angle_alpha 90
_cell_angle_beta 90
_cell_angle_gamma 90
_cell_formula_units_Z 4
_cell_length_a 17.054
_cell_length_b 9.759
_cell_length_c 9.324
_cell_volume 1551.793
_database_code_amcsd 0001020
_exptl_crystal_density_diffrn 2.644
_cod_original_formula_sum 'O18.75 Al3.84 Be.16 Si5 (Mg1.32 Fe.58 Li.1) Na.27 H.75'
_cod_database_code 9000998

loop_
_space_group_symop_operation_xyz
x,y,z
1/2+x,1/2+y,z
x,-y,1/2+z
1/2+x,1/2-y,1/2+z
-x,y,1/2-z
1/2-x,1/2+y,1/2-z
-x,y,1/2+z
1/2-x,1/2+y,1/2+z
x,-y,1/2-z
1/2+x,1/2-y,1/2-z
x,y,-z
1/2+x,1/2+y,-z
-x,-y,z
1/2-x,1/2-y,z
-x,-y,-z
1/2-x,1/2-y,-z

loop_
_atom_site_aniso_label
_atom_site_aniso_U_11
_atom_site_aniso_U_22
_atom_site_aniso_U_33
_atom_site_aniso_U_12
_atom_site_aniso_U_13
_atom_site_aniso_U_23
O11 0.01200 0.00800 0.00830 -0.00040 0.00350 -0.00070
O16 0.00830 0.01020 0.00810 -0.00140 0.00030 -0.00320
O13 0.00940 0.01020 0.00860 0.00110 -0.00170 -0.00280
O26 0.00620 0.01430 0.01900 -0.00160 0.00000 0.00000
O21 0.01210 0.01140 0.01810 0.00610 0.00000 0.00000
O23 0.01440 0.00590 0.01850 -0.00350 0.00000 0.00000
Al11 0.00760 0.00610 0.00610 0.00100 0.00000 0.00000
Be11 0.00760 0.00610 0.00610 0.00100 0.00000 0.00000
Si16 0.00600 0.00660 0.00480 0.00000 0.00000 0.00000
Si21 0.00550 0.00450 0.00610 0.00020 0.00000 0.00000
Si23 0.00510 0.00520 0.00630 -0.00060 0.00000 0.00000
Al26 0.00510 0.00580 0.00570 0.00060 0.00000 0.00000
Mg 0.00670 0.00930 0.00850 0.00000 0.00000 0.00000
Fe 0.00670 0.00930 0.00850 0.00000 0.00000 0.00000
Li 0.00670 0.00930 0.00850 0.00000 0.00000 0.00000
NaCh0 0.02400 0.01100 0.04100 0.00100 0.00000 0.00000
O-HCh1 0.12800 0.06600 0.04900 0.00000 0.00000 0.00000

loop_
_atom_site_label
_atom_site_fract_x
_atom_site_fract_y
_atom_site_fract_z
_atom_site_occupancy
O11 0.24592 -0.10438 0.35850 1.00000
O16 0.06187 -0.41574 0.34885 1.00000
O13 -0.17331 -0.30849 0.35792 1.00000
O26 0.04315 -0.24496 0.00000 1.00000
O21 0.11975 0.18176 0.00000 1.00000
O23 0.16350 -0.07847 0.00000 1.00000
Al11 0.25000 0.25000 0.25011 0.92000
Be11 0.25000 0.25000 0.25011 0.08000
Si16 0.00000 0.50000 0.25000 1.00000
Si21 0.19179 0.07870 0.00000 1.00000
Si23 -0.13563 0.23635 0.00000 1.00000
Al26 0.05052 0.30856 0.00000 1.00000
Mg 0.33622 0.00000 0.25000 0.66000
Fe 0.33622 0.00000 0.25000 0.29000
Li 0.33622 0.00000 0.25000 0.05000
NaCh0 0.00000 0.00000 0.00000 0.27000
O-HCh1 0.00000 0.00000 0.25000 0.75000

loop_
_cod_changelog_entry_id
_cod_changelog_entry_author
_cod_changelog_entry_date
_cod_changelog_entry_text
1
;cod-tools version 3.10.1
Id: cif_fix_AMCSD_aniso_labels 10200 2024-08-01 14:09:44Z saulius
;
2024-08-02T12:19:53+03:00
;Changed the following '_atom_site_aniso_label' values:
'OHCh1' -> 'O-HCh1'
;

loop_
_cod_related_entry_id
_cod_related_entry_database
_cod_related_entry_code
1 AMCSD 0001020
